data_4315025
loop_
_publ_author_name
'Debasish Saha'
'Shyamal Das'
'Chanchal Bhaumik'
'Supriya Dutta'
'Sujoy Baitalik'

_publ_section_title
;
 Monometallic and Bimetallic Ruthenium(II) Complexes Derived from
 4,5-Bis(benzimidazol-2-yl)imidazole (H3Imbzim) and 2,2'-Bipyridine as
 Colorimetric Sensors for Anions: Synthesis, Characterization, and Binding
 Studies
;
_journal_name_full 'Inorganic Chemistry'
_journal_page_first 2334
_journal_page_last 2348
_journal_paper_doi 10.1021/ic9022272
_journal_volume 49
_journal_year 2010
_chemical_formula_sum 'C37 H28 Cl2 N10 O9 Ru'
_chemical_formula_weight 928.66
_chemical_name_systematic
; 
 ? 
;
_space_group_IT_number 2
_symmetry_cell_setting triclinic
_symmetry_space_group_name_Hall '-P 1'
_symmetry_space_group_name_H-M 'P -1'
_atom_sites_solution_hydrogens geom
_atom_sites_solution_primary direct
_atom_sites_solution_secondary difmap
_audit_creation_method SHELXL-97
_cell_angle_alpha 97.114(5)
_cell_angle_beta 93.968(5)
_cell_angle_gamma 91.541(5)
_cell_formula_units_Z 2
_cell_length_a 9.476(5)
_cell_length_b 12.977(5)
_cell_length_c 16.818(5)
_cell_measurement_temperature 100(2)
_cell_volume 2046.0(15)
_computing_cell_refinement 'Bruker SMART'
_computing_data_collection 'Bruker SMART'
_computing_data_reduction 'Bruker SAINT'
_computing_molecular_graphics 'Bruker SHELXTL'
_computing_publication_material 'Bruker SHELXTL'
_computing_structure_refinement 'SHELXL-97 (Sheldrick, 1997)'
_computing_structure_solution 'SHELXS-97 (Sheldrick, 1990)'
_diffrn_ambient_temperature 100(2)
_diffrn_measured_fraction_theta_full 0.992
_diffrn_measured_fraction_theta_max 0.992
_diffrn_measurement_device_type 'CCD area detector'
_diffrn_measurement_method '\p and \w scans'
_diffrn_radiation_monochromator graphite
_diffrn_radiation_source 'fine-focus sealed tube'
_diffrn_radiation_type MoK\a
_diffrn_radiation_wavelength 0.71073
_diffrn_reflns_av_R_equivalents 0.0682
_diffrn_reflns_av_sigmaI/netI 0.0749
_diffrn_reflns_limit_h_max 11
_diffrn_reflns_limit_h_min -11
_diffrn_reflns_limit_k_max 15
_diffrn_reflns_limit_k_min -15
_diffrn_reflns_limit_l_max 19
_diffrn_reflns_limit_l_min -20
_diffrn_reflns_number 24012
_diffrn_reflns_theta_full 25.06
_diffrn_reflns_theta_max 25.06
_diffrn_reflns_theta_min 1.22
_diffrn_standards_decay_% <1
_exptl_absorpt_coefficient_mu 0.579
_exptl_absorpt_correction_T_max 0.8831
_exptl_absorpt_correction_T_min 0.8185
_exptl_absorpt_correction_type multi-scan
_exptl_absorpt_process_details 'SADABS (Sheldrick, 1996)'
_exptl_crystal_colour red
_exptl_crystal_density_diffrn 1.507
_exptl_crystal_density_method 'not measured'
_exptl_crystal_description rectangular
_exptl_crystal_F_000 940
_exptl_crystal_size_max 0.36
_exptl_crystal_size_mid 0.28
_exptl_crystal_size_min 0.22
_platon_squeeze_details
;
;
_refine_diff_density_max 0.946
_refine_diff_density_min -0.835
_refine_diff_density_rms 0.093
_refine_ls_extinction_method none
_refine_ls_goodness_of_fit_ref 0.979
_refine_ls_hydrogen_treatment constr
_refine_ls_matrix_type full
_refine_ls_number_parameters 586
_refine_ls_number_reflns 7206
_refine_ls_number_restraints 0
_refine_ls_restrained_S_all 0.979
_refine_ls_R_factor_all 0.0855
_refine_ls_R_factor_gt 0.0579
_refine_ls_shift/su_max 0.001
_refine_ls_shift/su_mean 0.000
_refine_ls_structure_factor_coef Fsqd
_refine_ls_weighting_details 'calc w=1/[\s^2^(Fo^2^)+(0.0896P)^2^+0.0000P] where P=(Fo^2^+2Fc^2^)/3'
_refine_ls_weighting_scheme calc
_refine_ls_wR_factor_gt 0.1381
_refine_ls_wR_factor_ref 0.1521
_reflns_number_gt 5113
_reflns_number_total 7206
_reflns_threshold_expression >2sigma(I)
_cod_data_source_file ic9022272_si_003.cif
_cod_data_source_block 1
_cod_depositor_comments
;
The following automatic conversions were performed:

'_symmetry_cell_setting' value 'Triclinic' changed to 'triclinic'
according to the built-in table from CIF Core dictionary named
'cif_core.dic' version 2.4.1 from 2010-06-29.

Automatic conversion script
Id: cif_fix_values 1646 2011-03-28 12:23:43Z adriana 
;
_cod_database_code 4315025

loop_
_symmetry_equiv_pos_as_xyz
'x, y, z'
'-x, -y, -z'

loop_
_atom_site_label
_atom_site_type_symbol
_atom_site_fract_x
_atom_site_fract_y
_atom_site_fract_z
_atom_site_U_iso_or_equiv
_atom_site_adp_type
_atom_site_occupancy
_atom_site_symmetry_multiplicity
_atom_site_calc_flag
_atom_site_refinement_flags
_atom_site_disorder_assembly
_atom_site_disorder_group
Ru1 Ru 0.05479(5) 0.31802(3) 0.72413(2) 0.03351(16) Uani 1 1 d . . .
C1 C -0.0085(5) 0.3046(4) 0.8889(3) 0.0329(11) Uani 1 1 d . . .
C2 C -0.1339(5) 0.4285(4) 0.9462(3) 0.0348(11) Uani 1 1 d . . .
C3 C -0.1031(5) 0.4518(4) 0.8701(3) 0.0336(11) Uani 1 1 d . . .
C4 C -0.1459(5) 0.5437(4) 0.8429(3) 0.0394(12) Uani 1 1 d . . .
H4 H -0.1252 0.5599 0.7913 0.047 Uiso 1 1 calc R . .
C5 C -0.2191(6) 0.6099(4) 0.8936(3) 0.0441(13) Uani 1 1 d . . .
H5 H -0.2479 0.6740 0.8771 0.053 Uiso 1 1 calc R . .
C6 C -0.2527(6) 0.5855(4) 0.9695(3) 0.0433(13) Uani 1 1 d . . .
H6 H -0.3059 0.6325 1.0024 0.052 Uiso 1 1 calc R . .
C7 C -0.2101(5) 0.4950(4) 0.9970(3) 0.0407(12) Uani 1 1 d . . .
H7 H -0.2318 0.4786 1.0484 0.049 Uiso 1 1 calc R . .
C8 C -0.2455(6) 0.2281(4) 0.7194(3) 0.0419(13) Uani 1 1 d . . .
H8 H -0.2502 0.2671 0.7707 0.050 Uiso 1 1 calc R . .
C9 C -0.3630(6) 0.1680(4) 0.6856(3) 0.0474(14) Uani 1 1 d . . .
H9 H -0.4458 0.1649 0.7141 0.057 Uiso 1 1 calc R . .
C10 C -0.3587(7) 0.1134(4) 0.6114(4) 0.0535(15) Uani 1 1 d . . .
H11A H -0.4390 0.0731 0.5871 0.064 Uiso 1 1 calc R . .
C11 C -0.2371(7) 0.1173(4) 0.5722(3) 0.0493(15) Uani 1 1 d . . .
H11 H -0.2335 0.0799 0.5202 0.059 Uiso 1 1 calc R . .
C12 C -0.1190(6) 0.1755(4) 0.6078(3) 0.0387(12) Uani 1 1 d . . .
C13 C 0.0182(6) 0.1831(4) 0.5719(3) 0.0398(13) Uani 1 1 d . . .
C14 C 0.0463(7) 0.1334(4) 0.4984(3) 0.0476(15) Uani 1 1 d . . .
H14 H -0.0256 0.0920 0.4662 0.057 Uiso 1 1 calc R . .
C15 C 0.1803(7) 0.1439(4) 0.4711(3) 0.0522(16) Uani 1 1 d . . .
H15 H 0.2016 0.1094 0.4204 0.063 Uiso 1 1 calc R . .
C16 C 0.2808(7) 0.2045(4) 0.5184(3) 0.0522(15) Uani 1 1 d . . .
H16 H 0.3734 0.2124 0.5011 0.063 Uiso 1 1 calc R . .
C17 C 0.2466(6) 0.2542(4) 0.5916(3) 0.0440(13) Uani 1 1 d . . .
H17 H 0.3170 0.2968 0.6240 0.053 Uiso 1 1 calc R . .
C18 C 0.3413(6) 0.3922(5) 0.8105(3) 0.0449(13) Uani 1 1 d . . .
H18 H 0.3510 0.3229 0.8223 0.054 Uiso 1 1 calc R . .
C19 C 0.4423(6) 0.4678(5) 0.8445(4) 0.0588(17) Uani 1 1 d . . .
H19 H 0.5203 0.4498 0.8780 0.071 Uiso 1 1 calc R . .
C20 C 0.4282(7) 0.5694(5) 0.8289(4) 0.0636(18) Uani 1 1 d . . .
H20 H 0.4924 0.6231 0.8540 0.076 Uiso 1 1 calc R . .
C21 C 0.3180(6) 0.5905(5) 0.7758(3) 0.0531(15) Uani 1 1 d . . .
H21 H 0.3085 0.6590 0.7621 0.064 Uiso 1 1 calc R . .
C22 C 0.2219(6) 0.5130(4) 0.7424(3) 0.0397(12) Uani 1 1 d . . .
C23 C 0.1047(6) 0.5270(4) 0.6841(3) 0.0402(13) Uani 1 1 d . . .
C24 C 0.0904(6) 0.6161(4) 0.6476(3) 0.0463(14) Uani 1 1 d . . .
H24 H 0.1567 0.6730 0.6606 0.056 Uiso 1 1 calc R . .
C25 C -0.0229(7) 0.6208(4) 0.5917(4) 0.0573(16) Uani 1 1 d . . .
H25 H -0.0333 0.6807 0.5649 0.069 Uiso 1 1 calc R . .
C26 C -0.1197(7) 0.5396(4) 0.5749(4) 0.0561(16) Uani 1 1 d . . .
H26 H -0.1992 0.5429 0.5378 0.067 Uiso 1 1 calc R . .
C27 C -0.0987(6) 0.4532(4) 0.6134(3) 0.0460(14) Uani 1 1 d . . .
H27 H -0.1648 0.3962 0.6008 0.055 Uiso 1 1 calc R . .
C28 C 0.1875(6) 0.1158(4) 0.7864(3) 0.0413(13) Uani 1 1 d . . .
H28 H 0.2296 0.0875 0.7392 0.050 Uiso 1 1 calc R . .
N7 N 0.1947(5) 0.0747(3) 0.8562(2) 0.0409(11) Uani 1 1 d . . .
H29 H 0.2392 0.0183 0.8657 0.049 Uiso 1 1 calc R . .
C29 C 0.0691(5) 0.2143(4) 0.8701(3) 0.0309(11) Uani 1 1 d . . .
C31 C 0.1072(6) 0.1191(4) 0.9927(3) 0.0357(12) Uani 1 1 d . . .
C32 C 0.0438(6) 0.1387(4) 1.1136(3) 0.0371(12) Uani 1 1 d . . .
C33 C 0.1380(6) 0.0584(4) 1.1089(3) 0.0402(13) Uani 1 1 d . . .
C34 C 0.1762(7) 0.0077(4) 1.1744(3) 0.0515(15) Uani 1 1 d . . .
H34 H 0.2422 -0.0463 1.1713 0.062 Uiso 1 1 calc R . .
C35 C 0.1135(7) 0.0395(4) 1.2441(3) 0.0550(16) Uani 1 1 d . . .
H35 H 0.1353 0.0050 1.2898 0.066 Uiso 1 1 calc R . .
C36 C 0.0206(7) 0.1192(4) 1.2505(3) 0.0545(16) Uani 1 1 d . . .
H36 H -0.0175 0.1393 1.3007 0.065 Uiso 1 1 calc R . .
C37 C -0.0186(6) 0.1707(4) 1.1856(3) 0.0436(13) Uani 1 1 d . . .
H37 H -0.0842 0.2249 1.1895 0.052 Uiso 1 1 calc R . .
Cl1 Cl 0.36552(19) 0.89201(15) 0.64260(9) 0.0664(5) Uani 1 1 d . . .
Cl2 Cl 0.55905(17) 0.20096(13) 0.94688(10) 0.0613(4) Uani 1 1 d . . .
N1 N -0.0247(4) 0.3711(3) 0.8343(2) 0.0328(9) Uani 1 1 d . . .
N2 N -0.0738(4) 0.3353(3) 0.9553(2) 0.0353(10) Uani 1 1 d . . .
H2 H -0.0775 0.3017 0.9974 0.042 Uiso 1 1 calc R . .
N3 N -0.1249(5) 0.2331(3) 0.6817(2) 0.0376(10) Uani 1 1 d . . .
N4 N 0.1172(5) 0.2444(3) 0.6187(2) 0.0366(10) Uani 1 1 d . . .
N5 N 0.2315(5) 0.4139(3) 0.7621(2) 0.0392(10) Uani 1 1 d . . .
N6 N 0.0102(4) 0.4445(3) 0.6679(2) 0.0362(10) Uani 1 1 d . . .
C30 C 0.1210(6) 0.1357(4) 0.9101(3) 0.0378(12) Uani 1 1 d . . .
N8 N 0.1133(4) 0.2014(3) 0.7927(2) 0.0374(10) Uani 1 1 d . . .
N9 N 0.0227(4) 0.1749(3) 1.0396(2) 0.0344(10) Uani 1 1 d . . .
N10 N 0.1775(5) 0.0473(3) 1.0308(2) 0.0402(10) Uani 1 1 d . . .
H10A H 0.2367 0.0023 1.0097 0.048 Uiso 1 1 calc R . .
O1 O 0.4756(6) 0.8778(4) 0.5934(4) 0.107(2) Uani 1 1 d . . .
O2 O 0.4470(11) 0.9556(8) 0.7157(5) 0.073(3) Uani 0.50 1 d P . .
O3 O 0.3282(17) 0.8094(7) 0.6707(12) 0.185(8) Uani 0.70 1 d P . .
O4 O 0.2849(7) 0.9743(4) 0.6233(3) 0.1021(19) Uani 1 1 d . . .
O5 O 0.5720(13) 0.0920(8) 0.9299(9) 0.122(5) Uani 0.50 1 d P . .
O6 O 0.4139(9) 0.2155(7) 0.9491(7) 0.079(3) Uani 0.53 1 d P . .
O7 O 0.5842(16) 0.3018(10) 0.9863(12) 0.254(10) Uani 0.70 1 d P . .
O8 O 0.5111(12) 0.1832(10) 0.8679(6) 0.076(3) Uani 0.45 1 d P . .
O9 O 0.3616(8) 0.9122(7) 0.8805(6) 0.181(4) Uani 1 1 d . . .
O2A O 0.336(3) 0.880(2) 0.7195(11) 0.122(9) Uani 0.30 1 d P . .
O3A O 0.2616(15) 0.8081(11) 0.5943(10) 0.126(6) Uani 0.50 1 d P . .
O5A O 0.6914(8) 0.1591(7) 0.9641(5) 0.061(2) Uani 0.50 1 d P . .
O6A O 0.4534(10) 0.1625(10) 0.9959(6) 0.077(3) Uani 0.47 1 d P . .
O7A O 0.6419(14) 0.2397(8) 1.0167(6) 0.034(3) Uani 0.30 1 d P . .
O8A O 0.6062(14) 0.2452(12) 0.8813(6) 0.127(5) Uani 0.55 1 d P . .

loop_
_atom_site_aniso_label
_atom_site_aniso_U_11
_atom_site_aniso_U_22
_atom_site_aniso_U_33
_atom_site_aniso_U_23
_atom_site_aniso_U_13
_atom_site_aniso_U_12
Ru1 0.0390(3) 0.0315(2) 0.0303(2) 0.00503(16) 0.00410(17) -0.00408(17)
C1 0.037(3) 0.029(3) 0.032(3) 0.003(2) 0.006(2) -0.008(2)
C2 0.030(3) 0.029(3) 0.044(3) -0.001(2) 0.001(2) -0.004(2)
C3 0.032(3) 0.032(3) 0.035(3) -0.003(2) 0.003(2) -0.007(2)
C4 0.037(3) 0.035(3) 0.045(3) 0.002(2) -0.002(2) -0.005(2)
C5 0.040(3) 0.033(3) 0.056(3) 0.002(2) -0.006(3) -0.008(2)
C6 0.033(3) 0.040(3) 0.052(3) -0.012(2) 0.001(3) -0.006(2)
C7 0.037(3) 0.041(3) 0.042(3) 0.000(2) 0.002(2) -0.005(2)
C8 0.044(3) 0.037(3) 0.045(3) 0.012(2) 0.000(3) -0.007(2)
C9 0.049(4) 0.044(3) 0.052(3) 0.020(3) 0.002(3) -0.007(3)
C10 0.058(4) 0.042(3) 0.059(4) 0.013(3) -0.008(3) -0.017(3)
C11 0.069(4) 0.035(3) 0.043(3) 0.009(2) -0.007(3) -0.011(3)
C12 0.056(4) 0.026(3) 0.035(3) 0.010(2) 0.001(2) -0.005(2)
C13 0.057(4) 0.025(3) 0.039(3) 0.010(2) 0.003(3) -0.002(2)
C14 0.079(5) 0.027(3) 0.036(3) 0.006(2) -0.005(3) 0.000(3)
C15 0.083(5) 0.035(3) 0.040(3) 0.004(2) 0.014(3) 0.013(3)
C16 0.065(4) 0.043(3) 0.051(3) 0.009(3) 0.015(3) 0.008(3)
C17 0.050(4) 0.044(3) 0.039(3) 0.006(2) 0.007(3) 0.000(3)
C18 0.037(3) 0.059(4) 0.040(3) 0.011(3) 0.000(3) -0.005(3)
C19 0.041(4) 0.082(5) 0.052(4) 0.008(3) 0.000(3) -0.013(3)
C20 0.050(4) 0.070(5) 0.068(4) 0.006(3) 0.002(3) -0.022(3)
C21 0.047(4) 0.054(4) 0.057(4) 0.004(3) 0.005(3) -0.016(3)
C22 0.040(3) 0.038(3) 0.040(3) 0.001(2) 0.007(2) -0.006(2)
C23 0.043(3) 0.039(3) 0.039(3) 0.004(2) 0.013(2) 0.001(2)
C24 0.053(4) 0.030(3) 0.057(3) 0.009(2) 0.008(3) -0.006(3)
C25 0.065(4) 0.036(3) 0.075(4) 0.022(3) 0.006(3) 0.000(3)
C26 0.063(4) 0.045(3) 0.062(4) 0.018(3) -0.006(3) 0.004(3)
C27 0.044(3) 0.037(3) 0.057(3) 0.011(3) -0.003(3) -0.007(3)
C28 0.048(4) 0.040(3) 0.037(3) 0.005(2) 0.009(2) -0.002(3)
N7 0.056(3) 0.034(2) 0.033(2) 0.0047(18) 0.008(2) 0.006(2)
C29 0.037(3) 0.031(3) 0.025(2) 0.0027(19) 0.002(2) -0.007(2)
C31 0.051(3) 0.027(3) 0.029(2) 0.003(2) 0.003(2) -0.008(2)
C32 0.052(3) 0.024(2) 0.036(3) 0.006(2) 0.005(2) -0.006(2)
C33 0.055(4) 0.033(3) 0.032(3) 0.004(2) 0.004(2) -0.005(3)
C34 0.069(4) 0.038(3) 0.049(3) 0.010(3) 0.010(3) 0.005(3)
C35 0.089(5) 0.041(3) 0.036(3) 0.009(2) 0.006(3) 0.002(3)
C36 0.092(5) 0.039(3) 0.035(3) 0.005(2) 0.020(3) 0.004(3)
C37 0.064(4) 0.032(3) 0.035(3) 0.005(2) 0.007(3) -0.001(3)
Cl1 0.0638(11) 0.0878(13) 0.0530(9) 0.0204(9) 0.0209(8) 0.0076(10)
Cl2 0.0472(10) 0.0640(10) 0.0750(11) 0.0122(8) 0.0137(8) 0.0055(8)
N1 0.032(2) 0.036(2) 0.030(2) 0.0042(17) 0.0045(18) -0.0034(18)
N2 0.038(3) 0.036(2) 0.032(2) 0.0046(17) 0.0028(19) -0.0082(19)
N3 0.046(3) 0.032(2) 0.035(2) 0.0091(18) 0.001(2) -0.0016(19)
N4 0.047(3) 0.031(2) 0.032(2) 0.0068(17) 0.001(2) 0.000(2)
N5 0.037(3) 0.048(3) 0.033(2) 0.0042(19) 0.007(2) -0.005(2)
N6 0.034(3) 0.038(2) 0.036(2) 0.0025(18) 0.0051(19) -0.0061(19)
C30 0.043(3) 0.036(3) 0.033(3) 0.000(2) 0.005(2) -0.005(2)
N8 0.043(3) 0.037(2) 0.033(2) 0.0040(18) 0.0109(19) 0.000(2)
N9 0.040(3) 0.031(2) 0.031(2) 0.0009(17) 0.0031(19) -0.0067(19)
N10 0.054(3) 0.031(2) 0.037(2) 0.0080(18) 0.004(2) 0.000(2)
O1 0.076(4) 0.078(4) 0.164(5) -0.020(3) 0.065(4) -0.017(3)
O2 0.092(8) 0.078(7) 0.044(5) -0.014(4) 0.005(5) -0.016(6)
O3 0.257(17) 0.046(5) 0.279(18) 0.028(8) 0.193(15) 0.000(8)
O4 0.139(5) 0.094(4) 0.073(3) -0.005(3) 0.013(3) 0.053(4)
O5 0.091(9) 0.063(7) 0.199(14) -0.045(8) 0.015(9) 0.032(7)
O6 0.043(6) 0.075(6) 0.120(9) 0.005(6) 0.025(5) 0.016(5)
O7 0.190(14) 0.112(10) 0.44(2) -0.139(13) 0.198(16) -0.081(9)
O8 0.057(7) 0.118(10) 0.050(6) -0.005(6) -0.001(5) 0.009(7)
O9 0.142(7) 0.174(7) 0.255(9) 0.141(7) -0.013(6) 0.065(6)
O2A 0.17(2) 0.16(2) 0.059(11) 0.058(13) 0.074(13) 0.07(2)
O3A 0.124(11) 0.116(11) 0.151(12) 0.098(10) -0.025(9) -0.039(8)
O5A 0.026(4) 0.080(6) 0.081(6) 0.020(5) 0.006(4) 0.017(4)
O6A 0.035(6) 0.128(10) 0.074(7) 0.045(7) 0.008(5) -0.019(6)
O7A 0.062(9) 0.015(6) 0.023(5) 0.000(4) -0.018(5) 0.012(6)
O8A 0.119(10) 0.191(13) 0.068(7) 0.010(7) 0.020(7) -0.060(10)

loop_
_atom_type_symbol
_atom_type_description
_atom_type_scat_dispersion_real
_atom_type_scat_dispersion_imag
_atom_type_scat_source
C C 0.0033 0.0016 'International Tables Vol C Tables 4.2.6.8 and 6.1.1.4'
H H 0.0000 0.0000 'International Tables Vol C Tables 4.2.6.8 and 6.1.1.4'
N N 0.0061 0.0033 'International Tables Vol C Tables 4.2.6.8 and 6.1.1.4'
O O 0.0106 0.0060 'International Tables Vol C Tables 4.2.6.8 and 6.1.1.4'
Cl Cl 0.1484 0.1585 'International Tables Vol C Tables 4.2.6.8 and 6.1.1.4'
Ru Ru -1.2594 0.8363 'International Tables Vol C Tables 4.2.6.8 and 6.1.1.4'

loop_
_geom_angle_atom_site_label_1
_geom_angle_atom_site_label_2
_geom_angle_atom_site_label_3
_geom_angle
_geom_angle_site_symmetry_1
_geom_angle_site_symmetry_3
_geom_angle_publ_flag
N6 Ru1 N4 89.20(15) . . ?
N6 Ru1 N3 96.47(16) . . ?
N4 Ru1 N3 79.21(17) . . ?
N6 Ru1 N5 78.88(17) . . ?
N4 Ru1 N5 100.60(16) . . ?
N3 Ru1 N5 175.35(16) . . ?
N6 Ru1 N8 172.98(16) . . ?
N4 Ru1 N8 95.51(15) . . ?
N3 Ru1 N8 89.54(16) . . ?
N5 Ru1 N8 95.10(17) . . ?
N6 Ru1 N1 97.48(15) . . ?
N4 Ru1 N1 170.99(15) . . ?
N3 Ru1 N1 93.97(16) . . ?
N5 Ru1 N1 86.67(15) . . ?
N8 Ru1 N1 78.42(15) . . ?
N2 C1 N1 112.0(4) . . ?
N2 C1 C29 129.3(4) . . ?
N1 C1 C29 118.7(4) . . ?
N2 C2 C7 131.9(5) . . ?
N2 C2 C3 106.4(4) . . ?
C7 C2 C3 121.7(5) . . ?
C4 C3 N1 131.0(4) . . ?
C4 C3 C2 121.0(5) . . ?
N1 C3 C2 108.0(4) . . ?
C5 C4 C3 117.3(5) . . ?
C4 C5 C6 121.8(5) . . ?
C7 C6 C5 121.3(5) . . ?
C6 C7 C2 117.0(5) . . ?
N3 C8 C9 122.2(5) . . ?
C10 C9 C8 119.5(5) . . ?
C9 C10 C11 119.1(5) . . ?
C10 C11 C12 120.7(5) . . ?
N3 C12 C11 120.1(5) . . ?
N3 C12 C13 114.7(4) . . ?
C11 C12 C13 125.1(5) . . ?
N4 C13 C14 121.8(5) . . ?
N4 C13 C12 113.9(4) . . ?
C14 C13 C12 124.3(5) . . ?
C13 C14 C15 119.6(5) . . ?
C16 C15 C14 118.8(5) . . ?
C15 C16 C17 119.3(6) . . ?
N4 C17 C16 122.3(5) . . ?
N5 C18 C19 122.2(6) . . ?
C20 C19 C18 119.4(6) . . ?
C19 C20 C21 118.1(6) . . ?
C22 C21 C20 120.5(6) . . ?
N5 C22 C21 121.0(5) . . ?
N5 C22 C23 114.5(4) . . ?
C21 C22 C23 124.5(5) . . ?
N6 C23 C24 122.3(5) . . ?
N6 C23 C22 114.8(4) . . ?
C24 C23 C22 122.9(5) . . ?
C23 C24 C25 118.5(5) . . ?
C26 C25 C24 120.3(5) . . ?
C27 C26 C25 118.0(6) . . ?
N6 C27 C26 124.0(5) . . ?
N7 C28 N8 110.5(4) . . ?
C28 N7 C30 108.3(4) . . ?
C30 C29 N8 108.7(4) . . ?
C30 C29 C1 136.7(4) . . ?
N8 C29 C1 114.5(4) . . ?
N9 C31 N10 112.9(4) . . ?
N9 C31 C30 122.2(5) . . ?
N10 C31 C30 124.9(5) . . ?
C33 C32 N9 110.2(4) . . ?
C33 C32 C37 120.9(4) . . ?
N9 C32 C37 128.9(5) . . ?
N10 C33 C34 132.5(5) . . ?
N10 C33 C32 105.5(4) . . ?
C34 C33 C32 122.0(5) . . ?
C35 C34 C33 116.4(5) . . ?
C34 C35 C36 122.8(5) . . ?
C35 C36 C37 121.5(5) . . ?
C36 C37 C32 116.4(5) . . ?
O3 Cl1 O2A 51.2(12) . . ?
O3 Cl1 O1 113.0(6) . . ?
O2A Cl1 O1 138.9(10) . . ?
O3 Cl1 O4 129.6(8) . . ?
O2A Cl1 O4 105.0(10) . . ?
O1 Cl1 O4 110.8(4) . . ?
O3 Cl1 O2 102.6(10) . . ?
O2A Cl1 O2 58.6(14) . . ?
O1 Cl1 O2 98.5(5) . . ?
O4 Cl1 O2 94.3(5) . . ?
O3 Cl1 O3A 57.7(9) . . ?
O2A Cl1 O3A 100.4(14) . . ?
O1 Cl1 O3A 96.8(7) . . ?
O4 Cl1 O3A 93.8(6) . . ?
O2 Cl1 O3A 158.8(6) . . ?
O8 Cl2 O6 76.8(6) . . ?
O8 Cl2 O8A 50.7(6) . . ?
O6 Cl2 O8A 108.2(8) . . ?
O8 Cl2 O7 121.5(11) . . ?
O6 Cl2 O7 89.0(7) . . ?
O8A Cl2 O7 83.1(9) . . ?
O8 Cl2 O7A 160.5(8) . . ?
O6 Cl2 O7A 115.7(7) . . ?
O8A Cl2 O7A 109.9(8) . . ?
O7 Cl2 O7A 48.1(9) . . ?
O8 Cl2 O5A 114.1(6) . . ?
O6 Cl2 O5A 158.3(6) . . ?
O8A Cl2 O5A 92.7(7) . . ?
O7 Cl2 O5A 99.5(9) . . ?
O7A Cl2 O5A 59.8(6) . . ?
O8 Cl2 O5 78.3(8) . . ?
O6 Cl2 O5 105.1(7) . . ?
O8A Cl2 O5 107.1(9) . . ?
O7 Cl2 O5 158.5(11) . . ?
O7A Cl2 O5 110.4(7) . . ?
O5A Cl2 O5 61.8(6) . . ?
O8 Cl2 O6A 109.5(7) . . ?
O6 Cl2 O6A 47.9(5) . . ?
O8A Cl2 O6A 155.3(7) . . ?
O7 Cl2 O6A 100.3(7) . . ?
O7A Cl2 O6A 89.6(7) . . ?
O5A Cl2 O6A 110.7(6) . . ?
O5 Cl2 O6A 78.5(8) . . ?
C1 N1 C3 105.5(4) . . ?
C1 N1 Ru1 113.5(3) . . ?
C3 N1 Ru1 140.7(3) . . ?
C1 N2 C2 108.1(4) . . ?
C8 N3 C12 118.3(4) . . ?
C8 N3 Ru1 126.3(3) . . ?
C12 N3 Ru1 115.4(3) . . ?
C17 N4 C13 118.1(4) . . ?
C17 N4 Ru1 125.3(4) . . ?
C13 N4 Ru1 116.6(4) . . ?
C18 N5 C22 118.5(5) . . ?
C18 N5 Ru1 126.6(4) . . ?
C22 N5 Ru1 114.4(3) . . ?
C27 N6 C23 116.9(4) . . ?
C27 N6 Ru1 126.8(3) . . ?
C23 N6 Ru1 116.3(3) . . ?
N7 C30 C29 106.1(4) . . ?
N7 C30 C31 125.2(5) . . ?
C29 C30 C31 128.7(5) . . ?
C28 N8 C29 106.4(4) . . ?
C28 N8 Ru1 139.0(3) . . ?
C29 N8 Ru1 114.6(3) . . ?
C31 N9 C32 104.5(4) . . ?
C31 N10 C33 106.8(4) . . ?
O2A O2 Cl1 54.7(8) . . ?
O2A O3 Cl1 68.7(11) . . ?
O2A O3 O3A 125.1(19) . . ?
Cl1 O3 O3A 71.4(10) . . ?
Cl2 O5 O5A 58.7(5) . . ?
Cl2 O5 O8 49.5(5) . . ?
O5A O5 O8 92.5(8) . . ?
O6A O6 Cl2 68.8(7) . . ?
O6A O6 O8 104.9(9) . . ?
Cl2 O6 O8 50.7(5) . . ?
O7A O7 Cl2 65.9(8) . . ?
O8A O8 Cl2 66.3(8) . . ?
O8A O8 O6 101.2(10) . . ?
Cl2 O8 O6 52.4(5) . . ?
O8A O8 O5 99.1(11) . . ?
Cl2 O8 O5 52.2(5) . . ?
O6 O8 O5 80.1(7) . . ?
O3 O2A Cl1 60.2(9) . . ?
O3 O2A O2 117.1(15) . . ?
Cl1 O2A O2 66.7(10) . . ?
O3 O3A Cl1 50.9(6) . . ?
O7A O5A Cl2 59.8(6) . . ?
O7A O5A O5 108.6(8) . . ?
Cl2 O5A O5 59.5(5) . . ?
O6 O6A Cl2 63.3(6) . . ?
O7 O7A O5A 114.9(12) . . ?
O7 O7A Cl2 66.1(9) . . ?
O5A O7A Cl2 60.4(6) . . ?
O8 O8A Cl2 63.1(7) . . ?

loop_
_geom_bond_atom_site_label_1
_geom_bond_atom_site_label_2
_geom_bond_distance
_geom_bond_site_symmetry_2
_geom_bond_publ_flag
Ru1 N6 2.033(4) . ?
Ru1 N4 2.039(4) . ?
Ru1 N3 2.039(4) . ?
Ru1 N5 2.074(4) . ?
Ru1 N8 2.077(4) . ?
Ru1 N1 2.093(4) . ?
C1 N2 1.336(6) . ?
C1 N1 1.340(6) . ?
C1 C29 1.414(7) . ?
C2 N2 1.371(6) . ?
C2 C7 1.391(7) . ?
C2 C3 1.399(7) . ?
C3 C4 1.389(7) . ?
C3 N1 1.399(6) . ?
C4 C5 1.371(7) . ?
C5 C6 1.408(7) . ?
C6 C7 1.376(7) . ?
C8 N3 1.348(7) . ?
C8 C9 1.388(7) . ?
C9 C10 1.360(8) . ?
C10 C11 1.369(8) . ?
C11 C12 1.390(7) . ?
C12 N3 1.373(6) . ?
C12 C13 1.477(7) . ?
C13 N4 1.355(6) . ?
C13 C14 1.368(7) . ?
C14 C15 1.389(8) . ?
C15 C16 1.362(8) . ?
C16 C17 1.381(7) . ?
C17 N4 1.346(7) . ?
C18 N5 1.334(7) . ?
C18 C19 1.393(8) . ?
C19 C20 1.383(9) . ?
C20 C21 1.383(9) . ?
C21 C22 1.377(7) . ?
C22 N5 1.371(6) . ?
C22 C23 1.460(7) . ?
C23 N6 1.366(6) . ?
C23 C24 1.381(7) . ?
C24 C25 1.385(8) . ?
C25 C26 1.368(8) . ?
C26 C27 1.375(7) . ?
C27 N6 1.348(7) . ?
C28 N7 1.348(6) . ?
C28 N8 1.328(6) . ?
N7 C30 1.368(6) . ?
C29 C30 1.374(7) . ?
C29 N8 1.387(6) . ?
C31 N9 1.328(6) . ?
C31 N10 1.358(6) . ?
C31 C30 1.446(6) . ?
C32 C33 1.389(7) . ?
C32 N9 1.388(6) . ?
C32 C37 1.406(7) . ?
C33 N10 1.383(6) . ?
C33 C34 1.383(7) . ?
C34 C35 1.374(8) . ?
C35 C36 1.375(8) . ?
C36 C37 1.385(7) . ?
Cl1 O3 1.275(9) . ?
Cl1 O2A 1.369(14) . ?
Cl1 O1 1.378(5) . ?
Cl1 O4 1.387(5) . ?
Cl1 O2 1.540(8) . ?
Cl1 O3A 1.558(14) . ?
Cl2 O8 1.363(10) . ?
Cl2 O6 1.396(8) . ?
Cl2 O8A 1.400(11) . ?
Cl2 O7 1.399(10) . ?
Cl2 O7A 1.397(11) . ?
Cl2 O5A 1.406(7) . ?
Cl2 O5 1.418(10) . ?
Cl2 O6A 1.456(9) . ?
O2 O2A 1.43(3) . ?
O3 O2A 1.14(3) . ?
O3 O3A 1.39(2) . ?
O5 O5A 1.450(14) . ?
O5 O8 1.756(18) . ?
O6 O6A 1.159(12) . ?
O6 O8 1.715(13) . ?
O7 O7A 1.14(2) . ?
O8 O8A 1.183(14) . ?
O5A O7A 1.397(14) . ?

loop_
_platon_squeeze_void_nr
_platon_squeeze_void_average_x
_platon_squeeze_void_average_y
_platon_squeeze_void_average_z
_platon_squeeze_void_volume
_platon_squeeze_void_count_electrons
_platon_squeeze_void_content
1 0.500 0.500 0.500 254 58 ' '
